data_4510017
loop_
_publ_author_name
'Hoque, Md. Najbul'
'Basu, Arghya'
'Das, Gopal'

_publ_section_title
;
 Pyridine--Urea-Based Anion Receptor: Formation of Cyclic Sulfate--Water
 Hexamer and Dihydrogen Phosphate--Water Trimer in Hydrophobic Environment
;
_journal_issue 1
_journal_name_full 'Crystal Growth &amp; Design'
_journal_page_first 6
_journal_paper_doi 10.1021/cg4015724
_journal_volume 14
_journal_year 2014
_chemical_formula_moiety '2(C13 H13 N6 O), 2(H2 O4 P), 3(H2 O)'
_chemical_formula_sum 'C13 H18 N6 O6.5 P'
_chemical_formula_weight 393.30
_chemical_name_systematic
; 
 ? 
;
_space_group_IT_number 2
_symmetry_cell_setting triclinic
_symmetry_space_group_name_Hall '-P 1'
_symmetry_space_group_name_H-M 'P -1'
_atom_sites_solution_hydrogens geom
_atom_sites_solution_primary direct
_atom_sites_solution_secondary difmap
_audit_creation_method SHELXL-97
_cell_angle_alpha 116.185(17)
_cell_angle_beta 97.676(19)
_cell_angle_gamma 93.033(14)
_cell_formula_units_Z 4
_cell_length_a 9.009(2)
_cell_length_b 14.1152(17)
_cell_length_c 15.276(4)
_cell_measurement_temperature 298(2)
_cell_measurement_theta_max 27.85
_cell_measurement_theta_min 2.76
_cell_volume 1713.9(7)
_computing_cell_refinement 'Bruker SMART'
_computing_data_collection 'Bruker SMART'
_computing_data_reduction 'Bruker SAINT'
_computing_molecular_graphics 'Bruker SHELXTL'
_computing_publication_material 'Bruker SHELXTL'
_computing_structure_refinement 'Bruker SHELXTL'
_computing_structure_solution 'Bruker SHELXTL'
_diffrn_ambient_temperature 298(2)
_diffrn_measured_fraction_theta_full 0.993
_diffrn_measured_fraction_theta_max 0.993
_diffrn_measurement_device_type 'CCD area detector'
_diffrn_measurement_method 'phi and omega scans'
_diffrn_radiation_monochromator graphite
_diffrn_radiation_source 'fine-focus sealed tube'
_diffrn_radiation_type MoK\a
_diffrn_radiation_wavelength 0.71073
_diffrn_reflns_av_R_equivalents 0.0452
_diffrn_reflns_av_sigmaI/netI 0.0816
_diffrn_reflns_limit_h_max 9
_diffrn_reflns_limit_h_min -11
_diffrn_reflns_limit_k_max 18
_diffrn_reflns_limit_k_min -17
_diffrn_reflns_limit_l_max 19
_diffrn_reflns_limit_l_min -19
_diffrn_reflns_number 13692
_diffrn_reflns_theta_full 25.00
_diffrn_reflns_theta_max 28.72
_diffrn_reflns_theta_min 2
_exptl_absorpt_coefficient_mu 0.210
_exptl_absorpt_correction_T_max 0.996
_exptl_absorpt_correction_T_min 0.987
_exptl_absorpt_correction_type multi-scan
_exptl_absorpt_process_details 'SADABS (Sheldrick, 2007)'
_exptl_crystal_colour colorless
_exptl_crystal_density_diffrn 1.524
_exptl_crystal_density_method 'not measured'
_exptl_crystal_description needle
_exptl_crystal_F_000 820.0
_exptl_crystal_size_max 0.56
_exptl_crystal_size_mid 0.05
_exptl_crystal_size_min 0.02
_refine_diff_density_max 0.904
_refine_diff_density_min -1.225
_refine_diff_density_rms 0.151
_refine_ls_extinction_method none
_refine_ls_goodness_of_fit_ref 1.068
_refine_ls_hydrogen_treatment mixed
_refine_ls_matrix_type full
_refine_ls_number_parameters 507
_refine_ls_number_reflns 8787
_refine_ls_number_restraints 1
_refine_ls_restrained_S_all 1.068
_refine_ls_R_factor_all 0.1316
_refine_ls_R_factor_gt 0.0825
_refine_ls_shift/su_max 0.012
_refine_ls_shift/su_mean 0.001
_refine_ls_structure_factor_coef Fsqd
_refine_ls_weighting_details 'calc w=1/[\s^2^(Fo^2^)+(0.2200P)^2^+0.0200P] where P=(Fo^2^+2Fc^2^)/3'
_refine_ls_weighting_scheme calc
_refine_ls_wR_factor_gt 0.2470
_refine_ls_wR_factor_ref 0.3407
_reflns_number_gt 4749
_reflns_number_total 8787
_reflns_threshold_expression >2sigma(I)
_cod_data_source_file cg4015724_si_002.cif
_cod_data_source_block 2LH-2H2PO4-3H2O
_cod_depositor_comments
;
The following automatic conversions were performed:

'_symmetry_cell_setting' value 'Triclinic' changed to 'triclinic'
according to
/usr/data/users/saulius/automatic-downloads/current/ACS/lib/dictionaries/cif_core.dic
dictionary named 'cif_core.dic' version 2.4.2 from 2011-04-26.

Automatic conversion script
Id: cif_fix_values 2281 2013-09-26 08:29:07Z andrius 
;
_cod_original_cell_volume 1713.9(6)
_cod_database_code 4510017

loop_
_symmetry_equiv_pos_as_xyz
'x, y, z'
'-x, -y, -z'

loop_
_atom_site_label
_atom_site_type_symbol
_atom_site_fract_x
_atom_site_fract_y
_atom_site_fract_z
_atom_site_U_iso_or_equiv
_atom_site_adp_type
_atom_site_occupancy
_atom_site_symmetry_multiplicity
_atom_site_calc_flag
_atom_site_refinement_flags
P2 P 0.56147(13) 0.41095(8) 0.08096(8) 0.0317(3) Uani 1 1 d .
P1 P 0.60659(13) 0.41072(8) 0.37838(8) 0.0323(3) Uani 1 1 d .
O13 O 0.4752(4) 0.3435(2) 0.1157(2) 0.0404(8) Uani 1 1 d .
O12 O 0.5329(4) 0.5253(2) 0.1196(2) 0.0376(7) Uani 1 1 d .
O11 O 0.5221(4) 0.3551(2) -0.0350(2) 0.0459(9) Uani 1 1 d .
H11O H 0.5073 0.4000 -0.0545 0.069 Uiso 1 1 calc R
O7 O 0.5708(4) 0.3651(2) 0.4502(2) 0.0473(9) Uani 1 1 d .
H7O H 0.5220 0.4050 0.4897 0.071 Uiso 1 1 calc R
O8 O 0.7621(3) 0.3916(2) 0.3574(2) 0.0419(8) Uani 1 1 d .
O9 O 0.5750(4) 0.5247(2) 0.4169(2) 0.0421(8) Uani 1 1 d .
O10 O 0.7323(4) 0.4036(2) 0.1084(3) 0.0512(9) Uani 1 1 d .
H10O H 0.7833 0.4547 0.1105 0.077 Uiso 1 1 calc R
O5 O 1.1465(4) 0.1493(2) 0.0866(3) 0.0469(9) Uani 1 1 d .
O6 O 0.4841(4) 0.3390(2) 0.2833(2) 0.0452(8) Uani 1 1 d .
H6O H 0.5051 0.3458 0.2356 0.068 Uiso 1 1 calc R
O1 O 0.4896(6) 0.6427(3) 0.3134(4) 0.0663(13) Uani 1 1 d G
N11 N 1.0776(4) 0.3992(3) 0.1091(3) 0.0345(8) Uani 1 1 d .
N10 N 1.1528(4) 0.3139(3) 0.0961(3) 0.0383(9) Uani 1 1 d .
H10N H 1.2455 0.3155 0.0881 0.046 Uiso 1 1 calc R
O2 O 0.9948(5) 1.0254(3) 0.8698(3) 0.0537(10) Uani 1 1 d G
H2A H 0.9704 0.9843 0.8942 0.081 Uiso 1 1 d G
O4 O -0.1679(4) 0.8585(3) 0.6834(3) 0.0566(10) Uani 1 1 d .
N9 N 0.9342(4) 0.2342(3) 0.1065(3) 0.0368(9) Uani 1 1 d .
H9N H 0.8941 0.2905 0.1134 0.044 Uiso 1 1 calc R
N4 N 0.0430(4) 0.7736(3) 0.6531(3) 0.0376(9) Uani 1 1 d .
H4N H 0.0841 0.7164 0.6406 0.045 Uiso 1 1 calc R
N8 N 0.8530(4) 0.1505(3) 0.1060(3) 0.0374(9) Uani 1 1 d .
N7 N 0.6881(4) -0.0187(3) 0.1033(3) 0.0359(8) Uani 1 1 d .
H7N H 0.7814 -0.0209 0.0969 0.043 Uiso 1 1 calc R
N2 N -0.1025(4) 0.6033(3) 0.6459(3) 0.0377(9) Uani 1 1 d .
N3 N -0.1752(4) 0.6900(3) 0.6638(3) 0.0415(9) Uani 1 1 d .
H3N H -0.2675 0.6885 0.6726 0.050 Uiso 1 1 calc R
N12 N 0.9246(4) 0.5727(3) 0.1366(3) 0.0357(8) Uani 1 1 d .
O3 O 0.0470(6) 0.9864(4) 0.4032(5) 0.0961(18) Uani 1 1 d GD
H3A H -0.0470 0.9860 0.3867 0.144 Uiso 1 1 d G
N5 N 0.1210(5) 0.8626(3) 0.6588(3) 0.0406(9) Uani 1 1 d .
N6 N 0.2928(5) 1.0347(3) 0.6628(3) 0.0493(11) Uani 1 1 d .
N1 N 0.0539(4) 0.4354(3) 0.6142(3) 0.0391(9) Uani 1 1 d .
H1N H 0.0980 0.4949 0.6220 0.047 Uiso 1 1 calc R
C20 C 1.0821(5) 0.2264(3) 0.0956(3) 0.0388(10) Uani 1 1 d .
C14 C 0.6280(5) 0.0731(3) 0.1219(3) 0.0344(10) Uani 1 1 d .
C21 C 1.1466(5) 0.4813(3) 0.1122(3) 0.0354(9) Uani 1 1 d .
H21 H 1.2467 0.4813 0.1033 0.042 Uiso 1 1 calc R
C22 C 1.0728(5) 0.5763(3) 0.1294(3) 0.0335(9) Uani 1 1 d .
C19 C 0.7202(5) 0.1631(3) 0.1254(3) 0.0346(10) Uani 1 1 d .
H19 H 0.6831 0.2279 0.1414 0.042 Uiso 1 1 calc R
C1 C -0.0900(5) 0.4293(3) 0.6262(3) 0.0346(9) Uani 1 1 d .
C9 C 0.3478(5) 0.9419(3) 0.6406(3) 0.0390(10) Uani 1 1 d .
C15 C 0.4793(5) 0.0760(3) 0.1343(3) 0.0394(10) Uani 1 1 d .
H15 H 0.4348 0.1377 0.1475 0.047 Uiso 1 1 calc R
C2 C -0.1605(6) 0.3349(3) 0.6198(4) 0.0441(11) Uani 1 1 d .
H2 H -0.2592 0.3299 0.6306 0.053 Uiso 1 1 calc R
C6 C -0.1694(5) 0.5223(3) 0.6473(3) 0.0374(10) Uani 1 1 d .
H6 H -0.2666 0.5225 0.6616 0.045 Uiso 1 1 calc R
C26 C 0.8617(6) 0.6623(3) 0.1573(4) 0.0478(12) Uani 1 1 d .
H26 H 0.7601 0.6606 0.1626 0.057 Uiso 1 1 calc R
C17 C 0.4618(6) -0.1050(4) 0.1060(4) 0.0475(12) Uani 1 1 d .
H17 H 0.4061 -0.1656 0.0998 0.057 Uiso 1 1 calc R
C7 C -0.1030(6) 0.7795(3) 0.6681(4) 0.0423(11) Uani 1 1 d .
C23 C 1.1541(5) 0.6681(3) 0.1408(4) 0.0425(11) Uani 1 1 d .
H23 H 1.2554 0.6684 0.1348 0.051 Uiso 1 1 calc R
C18 C 0.6081(6) -0.1057(3) 0.0946(4) 0.0460(12) Uani 1 1 d .
H18 H 0.6534 -0.1674 0.0806 0.055 Uiso 1 1 calc R
C8 C 0.2529(6) 0.8523(3) 0.6374(3) 0.0417(11) Uani 1 1 d .
H8 H 0.2896 0.7871 0.6195 0.050 Uiso 1 1 calc R
C5 C 0.1319(6) 0.3513(4) 0.5903(4) 0.0491(12) Uani 1 1 d .
H5 H 0.2303 0.3573 0.5793 0.059 Uiso 1 1 calc R
C25 C 0.9361(6) 0.7564(4) 0.1710(4) 0.0511(13) Uani 1 1 d .
H25 H 0.8869 0.8166 0.1865 0.061 Uiso 1 1 calc R
C13 C 0.3834(7) 1.1143(4) 0.6664(5) 0.0596(15) Uani 1 1 d .
H13 H 0.3465 1.1792 0.6827 0.072 Uiso 1 1 calc R
C4 C 0.0675(6) 0.2564(4) 0.5819(4) 0.0490(13) Uani 1 1 d .
H4 H 0.1220 0.1986 0.5663 0.059 Uiso 1 1 calc R
C10 C 0.4925(6) 0.9273(4) 0.6200(4) 0.0510(13) Uani 1 1 d .
H10 H 0.5275 0.8618 0.6039 0.061 Uiso 1 1 calc R
C12 C 0.5298(7) 1.1063(4) 0.6474(5) 0.0598(15) Uani 1 1 d .
H12 H 0.5893 1.1641 0.6507 0.072 Uiso 1 1 calc R
C16 C 0.3967(6) -0.0132(4) 0.1268(4) 0.0497(12) Uani 1 1 d .
H16 H 0.2967 -0.0112 0.1360 0.060 Uiso 1 1 calc R
C3 C -0.0776(6) 0.2484(3) 0.5968(4) 0.0471(12) Uani 1 1 d .
H3 H -0.1220 0.1848 0.5916 0.056 Uiso 1 1 calc R
C24 C 1.0866(6) 0.7592(4) 0.1611(4) 0.0518(13) Uani 1 1 d .
H24 H 1.1406 0.8208 0.1680 0.062 Uiso 1 1 calc R
C11 C 0.5840(7) 1.0110(5) 0.6236(5) 0.0637(16) Uani 1 1 d .
H11 H 0.6813 1.0026 0.6100 0.076 Uiso 1 1 calc R
H1A H 0.498(7) 0.606(5) 0.249(5) 0.07(2) Uiso 1 1 d .
H1B H 0.511(9) 0.609(6) 0.340(6) 0.11(3) Uiso 1 1 d .
H2B H 0.973(6) 0.989(4) 0.811(4) 0.044(16) Uiso 1 1 d .
H3B H 0.085(10) 1.026(6) 0.381(7) 0.13(4) Uiso 1 1 d D

loop_
_atom_site_aniso_label
_atom_site_aniso_U_11
_atom_site_aniso_U_22
_atom_site_aniso_U_33
_atom_site_aniso_U_23
_atom_site_aniso_U_13
_atom_site_aniso_U_12
P2 0.0360(7) 0.0255(5) 0.0389(6) 0.0198(4) 0.0041(5) 0.0048(4)
P1 0.0393(7) 0.0252(5) 0.0338(6) 0.0135(4) 0.0095(5) 0.0085(4)
O13 0.046(2) 0.0364(15) 0.0442(18) 0.0259(14) 0.0006(14) -0.0007(13)
O12 0.0483(19) 0.0269(14) 0.0374(16) 0.0154(12) 0.0026(13) 0.0088(12)
O11 0.076(3) 0.0309(15) 0.0392(18) 0.0217(13) 0.0144(16) 0.0151(15)
O7 0.072(2) 0.0358(16) 0.0432(19) 0.0217(14) 0.0201(16) 0.0261(15)
O8 0.0335(18) 0.0345(15) 0.057(2) 0.0190(14) 0.0108(14) 0.0083(12)
O9 0.057(2) 0.0290(15) 0.0483(19) 0.0199(13) 0.0217(16) 0.0164(13)
O10 0.0357(19) 0.0392(17) 0.090(3) 0.0425(19) 0.0004(18) 0.0046(13)
O5 0.048(2) 0.0316(15) 0.063(2) 0.0226(15) 0.0090(16) 0.0148(13)
O6 0.049(2) 0.0457(17) 0.0391(18) 0.0207(15) 0.0024(15) -0.0054(14)
O1 0.102(4) 0.055(2) 0.056(3) 0.030(2) 0.027(2) 0.042(2)
N11 0.035(2) 0.0284(17) 0.043(2) 0.0189(15) 0.0067(15) 0.0054(14)
N10 0.033(2) 0.0337(18) 0.056(2) 0.0263(17) 0.0116(17) 0.0081(14)
O2 0.062(3) 0.0391(18) 0.057(2) 0.0208(18) 0.0049(19) 0.0086(16)
O4 0.046(2) 0.0385(17) 0.090(3) 0.0330(18) 0.0102(19) 0.0119(14)
N9 0.033(2) 0.0280(16) 0.054(2) 0.0230(16) 0.0062(16) 0.0079(14)
N4 0.039(2) 0.0280(17) 0.048(2) 0.0196(16) 0.0050(16) 0.0064(14)
N8 0.046(2) 0.0254(16) 0.040(2) 0.0162(15) -0.0030(16) 0.0024(14)
N7 0.038(2) 0.0294(17) 0.043(2) 0.0179(15) 0.0090(16) 0.0083(14)
N2 0.045(2) 0.0275(17) 0.037(2) 0.0127(15) 0.0034(16) 0.0036(15)
N3 0.027(2) 0.0340(18) 0.062(3) 0.0197(18) 0.0106(17) 0.0059(14)
N12 0.032(2) 0.0297(17) 0.045(2) 0.0173(15) 0.0049(15) 0.0030(14)
O3 0.067(3) 0.061(3) 0.166(6) 0.055(4) 0.023(4) 0.021(2)
N5 0.047(2) 0.0286(17) 0.043(2) 0.0170(16) -0.0030(17) 0.0018(15)
N6 0.047(3) 0.037(2) 0.070(3) 0.031(2) 0.006(2) 0.0083(17)
N1 0.041(2) 0.0278(17) 0.045(2) 0.0157(15) 0.0025(17) 0.0004(14)
C20 0.048(3) 0.029(2) 0.037(2) 0.0145(17) -0.0028(19) 0.0078(17)
C14 0.042(3) 0.0249(18) 0.033(2) 0.0117(16) -0.0005(18) 0.0069(16)
C21 0.034(2) 0.034(2) 0.039(2) 0.0186(18) 0.0041(18) 0.0022(16)
C22 0.036(2) 0.0290(19) 0.034(2) 0.0152(16) 0.0010(17) -0.0006(16)
C19 0.038(3) 0.0274(19) 0.038(2) 0.0142(17) 0.0040(18) 0.0090(16)
C1 0.038(3) 0.031(2) 0.030(2) 0.0103(16) 0.0043(17) -0.0008(16)
C9 0.045(3) 0.035(2) 0.038(2) 0.0195(18) 0.000(2) 0.0057(18)
C15 0.037(3) 0.036(2) 0.049(3) 0.021(2) 0.011(2) 0.0120(18)
C2 0.054(3) 0.033(2) 0.042(3) 0.0158(19) 0.004(2) -0.0022(19)
C6 0.037(2) 0.031(2) 0.041(2) 0.0138(18) 0.0071(19) 0.0043(17)
C26 0.046(3) 0.036(2) 0.059(3) 0.020(2) 0.002(2) 0.0093(19)
C17 0.052(3) 0.037(2) 0.052(3) 0.023(2) -0.002(2) -0.008(2)
C7 0.048(3) 0.029(2) 0.046(3) 0.0155(19) -0.001(2) 0.0026(18)
C23 0.035(3) 0.042(2) 0.061(3) 0.031(2) 0.016(2) -0.0004(18)
C18 0.054(3) 0.028(2) 0.053(3) 0.019(2) -0.004(2) 0.0025(19)
C8 0.048(3) 0.026(2) 0.044(3) 0.0140(18) -0.006(2) 0.0070(18)
C5 0.048(3) 0.039(2) 0.059(3) 0.020(2) 0.008(2) 0.009(2)
C25 0.055(3) 0.035(2) 0.066(3) 0.027(2) 0.002(3) 0.008(2)
C13 0.071(4) 0.038(3) 0.075(4) 0.032(3) 0.004(3) 0.003(2)
C4 0.053(3) 0.031(2) 0.059(3) 0.019(2) 0.003(2) 0.006(2)
C10 0.051(3) 0.046(3) 0.061(3) 0.027(2) 0.013(2) 0.014(2)
C12 0.056(4) 0.055(3) 0.077(4) 0.040(3) 0.009(3) -0.008(2)
C16 0.044(3) 0.052(3) 0.054(3) 0.027(2) 0.005(2) 0.003(2)
C3 0.059(3) 0.031(2) 0.047(3) 0.019(2) -0.002(2) -0.001(2)
C24 0.054(3) 0.033(2) 0.075(4) 0.031(2) 0.011(3) -0.002(2)
C11 0.055(4) 0.067(4) 0.081(4) 0.041(3) 0.021(3) 0.007(3)

loop_
_atom_type_symbol
_atom_type_description
_atom_type_scat_dispersion_real
_atom_type_scat_dispersion_imag
_atom_type_scat_source
C C 0.0033 0.0016 'International Tables Vol C Tables 4.2.6.8 and 6.1.1.4'
H H 0.0000 0.0000 'International Tables Vol C Tables 4.2.6.8 and 6.1.1.4'
N N 0.0061 0.0033 'International Tables Vol C Tables 4.2.6.8 and 6.1.1.4'
O O 0.0106 0.0060 'International Tables Vol C Tables 4.2.6.8 and 6.1.1.4'
P P 0.1023 0.0942 'International Tables Vol C Tables 4.2.6.8 and 6.1.1.4'

loop_
_geom_angle_atom_site_label_1
_geom_angle_atom_site_label_2
_geom_angle_atom_site_label_3
_geom_angle
O12 P2 O13 116.74(19)
O12 P2 O10 110.62(18)
O13 P2 O10 106.51(18)
O12 P2 O11 109.12(16)
O13 P2 O11 106.83(19)
O10 P2 O11 106.5(2)
O8 P1 O9 115.52(19)
O8 P1 O7 109.35(19)
O9 P1 O7 110.62(17)
O8 P1 O6 110.84(19)
O9 P1 O6 108.69(18)
O7 P1 O6 100.84(19)
C21 N11 N10 119.4(4)
C20 N10 N11 120.3(4)
N8 N9 C20 117.9(3)
C7 N4 N5 117.1(3)
C19 N8 N9 116.8(3)
C18 N7 C14 122.6(4)
C6 N2 N3 119.4(4)
N2 N3 C7 120.4(4)
C26 N12 C22 117.1(4)
C8 N5 N4 115.6(3)
C13 N6 C9 117.5(5)
C1 N1 C5 121.9(4)
O5 C20 N10 122.3(5)
O5 C20 N9 124.5(4)
N10 C20 N9 113.2(3)
N7 C14 C15 117.9(4)
N7 C14 C19 119.5(4)
C15 C14 C19 122.6(4)
N11 C21 C22 121.7(4)
N12 C22 C23 121.1(4)
N12 C22 C21 118.3(4)
C23 C22 C21 120.5(4)
N8 C19 C14 118.1(3)
N1 C1 C2 119.7(4)
N1 C1 C6 118.8(4)
C2 C1 C6 121.5(4)
N6 C9 C10 122.1(4)
N6 C9 C8 119.5(4)
C10 C9 C8 118.4(4)
C14 C15 C16 119.7(4)
C3 C2 C1 117.8(5)
N2 C6 C1 118.5(4)
N12 C26 C25 124.8(5)
C18 C17 C16 119.0(4)
O4 C7 N3 121.1(5)
O4 C7 N4 123.8(4)
N3 C7 N4 115.1(4)
C24 C23 C22 120.7(4)
N7 C18 C17 120.5(4)
N5 C8 C9 120.9(4)
N1 C5 C4 120.6(5)
C26 C25 C24 118.1(4)
N6 C13 C12 123.9(5)
C3 C4 C5 118.9(4)
C11 C10 C9 119.2(4)
C11 C12 C13 118.0(5)
C17 C16 C15 120.2(5)
C4 C3 C2 120.9(4)
C23 C24 C25 118.1(4)
C12 C11 C10 119.2(5)

loop_
_geom_bond_atom_site_label_1
_geom_bond_atom_site_label_2
_geom_bond_distance
P2 O12 1.504(3)
P2 O13 1.507(3)
P2 O10 1.561(3)
P2 O11 1.567(3)
P1 O8 1.491(3)
P1 O9 1.508(3)
P1 O7 1.555(3)
P1 O6 1.583(3)
O5 C20 1.222(5)
N11 C21 1.265(5)
N11 N10 1.364(4)
N10 C20 1.355(6)
O4 C7 1.231(5)
N9 N8 1.352(5)
N9 C20 1.370(6)
N4 C7 1.365(6)
N4 N5 1.369(5)
N8 C19 1.275(6)
N7 C18 1.335(6)
N7 C14 1.358(5)
N2 C6 1.275(5)
N2 N3 1.356(5)
N3 C7 1.361(6)
N12 C26 1.339(5)
N12 C22 1.354(6)
N5 C8 1.273(6)
N6 C13 1.330(7)
N6 C9 1.341(5)
N1 C1 1.337(6)
N1 C5 1.346(5)
C14 C15 1.378(6)
C14 C19 1.458(6)
C21 C22 1.462(6)
C22 C23 1.383(6)
C1 C2 1.403(6)
C1 C6 1.458(6)
C9 C10 1.386(7)
C9 C8 1.468(6)
C15 C16 1.379(7)
C2 C3 1.400(6)
C26 C25 1.370(7)
C17 C18 1.352(7)
C17 C16 1.375(6)
C23 C24 1.379(6)
C5 C4 1.376(7)
C25 C24 1.384(8)
C13 C12 1.389(8)
C4 C3 1.363(8)
C10 C11 1.381(8)
C12 C11 1.365(7)
